data_4350070
loop_
_publ_author_name
'Xiang, Shiqun'
'Zhang, Xiaofeng'
'Chen, Hui'
'Li, Yinghua'
'Fan, Weibin'
'Huang, Deguang'

_publ_section_title
;
 Copper(ii) facilitated decarboxylation for the construction of
 pyridyl--pyrazole skeletons
;
_journal_issue 9
_journal_name_full 'Inorganic Chemistry Frontiers'
_journal_page_first 2359
_journal_paper_doi 10.1039/C9QI00599D
_journal_volume 6
_journal_year 2019
_chemical_formula_moiety 'C9 H9 Cl2 Cu N3 O3, H2 O'
_chemical_formula_sum 'C9 H11 Cl2 Cu N3 O4'
_chemical_formula_weight 359.65
_chemical_name_common '[Cu(ligand)(Cl)2(H2O)].H2O'
_space_group_IT_number 14
_space_group_name_Hall '-P 2yn'
_space_group_name_H-M_alt 'P 1 21/n 1'
_symmetry_cell_setting monoclinic
_symmetry_space_group_name_Hall '-P 2yn'
_symmetry_space_group_name_H-M 'P 1 21/n 1'
_atom_sites_solution_hydrogens geom
_atom_sites_solution_primary direct
_atom_sites_solution_secondary difmap
_audit_creation_method SHELXL-97
_audit_update_record
;
2018-09-05 deposited with the CCDC.	2019-07-22 downloaded from the CCDC.
;
_cell_angle_alpha 90.00
_cell_angle_beta 90.524(3)
_cell_angle_gamma 90.00
_cell_formula_units_Z 4
_cell_length_a 8.2386(3)
_cell_length_b 11.5739(4)
_cell_length_c 13.9034(4)
_cell_measurement_reflns_used 2584
_cell_measurement_temperature 100(2)
_cell_measurement_theta_max 71.8490
_cell_measurement_theta_min 4.9610
_cell_volume 1325.67(8)
_computing_cell_refinement 'CrysAlisPro 1.171.38.41 (Rigaku OD, 2015)'
_computing_data_collection 'CrysAlisPro 1.171.38.41 (Rigaku OD, 2015)'
_computing_data_reduction 'CrysAlisPro 1.171.38.41 (Rigaku OD, 2015)'
_computing_molecular_graphics 'Bruker SHELXTL'
_computing_publication_material 'Bruker SHELXTL'
_computing_structure_refinement 'SHELXL-97 (Sheldrick, 1997)'
_computing_structure_solution 'SHELXS-97 (Sheldrick, 1990)'
_diffrn_ambient_temperature 100(2)
_diffrn_detector_area_resol_mean 10.5594
_diffrn_measured_fraction_theta_full 0.987
_diffrn_measured_fraction_theta_max 0.987
_diffrn_measurement_device_type 'SuperNova, Dual, Cu at zero, Atlas'
_diffrn_measurement_method '\w scans'
_diffrn_radiation_monochromator Mirror
_diffrn_radiation_source 'SuperNova (Cu) X-ray Source'
_diffrn_radiation_type CuK\a
_diffrn_radiation_wavelength 1.54184
_diffrn_reflns_av_R_equivalents 0.0194
_diffrn_reflns_av_sigmaI/netI 0.0250
_diffrn_reflns_limit_h_max 10
_diffrn_reflns_limit_h_min -10
_diffrn_reflns_limit_k_max 12
_diffrn_reflns_limit_k_min -14
_diffrn_reflns_limit_l_max 17
_diffrn_reflns_limit_l_min -11
_diffrn_reflns_number 5148
_diffrn_reflns_theta_full 70.99
_diffrn_reflns_theta_max 70.99
_diffrn_reflns_theta_min 4.97
_exptl_absorpt_coefficient_mu 6.186
_exptl_absorpt_correction_T_max 0.5767
_exptl_absorpt_correction_T_min 0.4572
_exptl_absorpt_correction_type multi-scan
_exptl_absorpt_process_details
; 
CrysAlisPro 1.171.38.41 (Rigaku Oxford Diffraction, 2015) 
Empirical absorption correction using spherical harmonics, 
 implemented in SCALE3 ABSPACK scaling algorithm. 
;
_exptl_crystal_colour blue
_exptl_crystal_density_diffrn 1.802
_exptl_crystal_density_method 'not measured'
_exptl_crystal_description block
_exptl_crystal_F_000 724
_exptl_crystal_size_max 0.15
_exptl_crystal_size_mid 0.12
_exptl_crystal_size_min 0.10
_refine_diff_density_max 0.454
_refine_diff_density_min -0.637
_refine_diff_density_rms 0.068
_refine_ls_extinction_method none
_refine_ls_goodness_of_fit_ref 1.037
_refine_ls_hydrogen_treatment mixed
_refine_ls_matrix_type full
_refine_ls_number_parameters 177
_refine_ls_number_reflns 2520
_refine_ls_number_restraints 0
_refine_ls_restrained_S_all 1.037
_refine_ls_R_factor_all 0.0332
_refine_ls_R_factor_gt 0.0280
_refine_ls_shift/su_max 0.001
_refine_ls_shift/su_mean 0.000
_refine_ls_structure_factor_coef Fsqd
_refine_ls_weighting_details 'calc w=1/[\s^2^(Fo^2^)+(0.0399P)^2^+0.8860P] where P=(Fo^2^+2Fc^2^)/3'
_refine_ls_weighting_scheme calc
_refine_ls_wR_factor_gt 0.0720
_refine_ls_wR_factor_ref 0.0745
_reflns_number_gt 2249
_reflns_number_total 2520
_reflns_threshold_expression >2sigma(I)
_cod_data_source_file c9qi00599d2.cif
_cod_data_source_block full_CCDC2
_cod_original_cell_volume 1325.66(8)
_cod_database_code 4350070

loop_
_symmetry_equiv_pos_as_xyz
'x, y, z'
'-x+1/2, y+1/2, -z+1/2'
'-x, -y, -z'
'x-1/2, -y-1/2, z-1/2'

loop_
_atom_site_label
_atom_site_type_symbol
_atom_site_fract_x
_atom_site_fract_y
_atom_site_fract_z
_atom_site_U_iso_or_equiv
_atom_site_adp_type
_atom_site_occupancy
_atom_site_symmetry_multiplicity
_atom_site_calc_flag
_atom_site_refinement_flags
Cu1 Cu 0.88197(4) 0.77007(3) 0.31483(2) 0.01674(11) Uani 1 1 d .
Cl1 Cl 0.98348(7) 0.78210(5) 0.16363(4) 0.02213(14) Uani 1 1 d .
Cl2 Cl 0.66475(6) 0.62380(4) 0.32792(4) 0.01777(13) Uani 1 1 d .
O1 O 0.6725(2) 1.00363(15) 0.44131(12) 0.0274(4) Uani 1 1 d .
O2 O 0.7271(2) 1.04455(15) 0.59500(12) 0.0256(4) Uani 1 1 d .
H2A H 0.6696 1.1028 0.5829 0.038 Uiso 1 1 calc R
O3 O 0.73571(19) 0.89764(13) 0.28241(11) 0.0206(3) Uani 1 1 d .
H3C H 0.7843 0.9493 0.2468 0.031 Uiso 1 1 d R
H3B H 0.7018 0.9324 0.3344 0.031 Uiso 1 1 d R
O4 O 0.4344(3) 0.77810(18) 0.44371(14) 0.0402(5) Uani 1 1 d G
H4C H 0.4609 0.7726 0.5028 0.060 Uiso 1 1 d G
H4B H 0.4985 0.7375 0.4101 0.060 Uiso 1 1 d G
N1 N 0.9062(2) 0.81453(16) 0.46132(13) 0.0170(4) Uani 1 1 d .
N2 N 1.0140(2) 0.74225(16) 0.50496(14) 0.0176(4) Uani 1 1 d .
N3 N 1.0430(2) 0.65371(17) 0.35750(13) 0.0182(4) Uani 1 1 d .
C1 C 0.7435(3) 0.9830(2) 0.51671(16) 0.0193(5) Uani 1 1 d .
C2 C 0.8605(3) 0.88676(19) 0.53209(16) 0.0183(5) Uani 1 1 d .
C3 C 0.9402(3) 0.8607(2) 0.61906(17) 0.0234(5) Uani 1 1 d .
H3A H 0.9289 0.8992 0.6790 0.028 Uiso 1 1 calc R
C4 C 1.0370(3) 0.7686(2) 0.59951(17) 0.0231(5) Uani 1 1 d .
H4A H 1.1073 0.7299 0.6435 0.028 Uiso 1 1 calc R
C5 C 1.0851(3) 0.65273(19) 0.45053(16) 0.0178(5) Uani 1 1 d .
C6 C 1.1864(3) 0.5711(2) 0.49176(17) 0.0223(5) Uani 1 1 d .
H6A H 1.2128 0.5731 0.5584 0.027 Uiso 1 1 calc R
C7 C 1.2477(3) 0.4864(2) 0.43243(17) 0.0250(5) Uani 1 1 d .
H7A H 1.3188 0.4291 0.4577 0.030 Uiso 1 1 calc R
C8 C 1.2050(3) 0.4851(2) 0.33564(17) 0.0250(5) Uani 1 1 d .
H8A H 1.2456 0.4269 0.2941 0.030 Uiso 1 1 calc R
C9 C 1.1026(3) 0.5699(2) 0.30071(17) 0.0226(5) Uani 1 1 d .
H9A H 1.0732 0.5691 0.2345 0.027 Uiso 1 1 calc R

loop_
_atom_site_aniso_label
_atom_site_aniso_U_11
_atom_site_aniso_U_22
_atom_site_aniso_U_33
_atom_site_aniso_U_23
_atom_site_aniso_U_13
_atom_site_aniso_U_12
Cu1 0.01869(19) 0.01565(19) 0.01581(18) 0.00217(12) -0.00384(13) 0.00205(12)
Cl1 0.0254(3) 0.0238(3) 0.0172(3) 0.0032(2) -0.0007(2) -0.0033(2)
Cl2 0.0194(3) 0.0144(2) 0.0194(3) 0.00017(19) -0.00309(19) -0.00048(19)
O1 0.0330(10) 0.0285(9) 0.0207(8) 0.0009(7) -0.0031(7) 0.0126(8)
O2 0.0310(10) 0.0212(9) 0.0245(9) -0.0039(7) -0.0040(7) 0.0078(7)
O3 0.0255(9) 0.0161(8) 0.0200(8) 0.0024(6) -0.0034(6) 0.0032(6)
O4 0.0621(14) 0.0325(11) 0.0262(10) 0.0034(8) 0.0076(9) 0.0244(10)
N1 0.0164(9) 0.0152(9) 0.0192(9) 0.0027(7) -0.0035(7) 0.0010(7)
N2 0.0185(9) 0.0157(9) 0.0186(9) 0.0010(7) -0.0065(7) 0.0032(7)
N3 0.0177(9) 0.0184(10) 0.0183(9) 0.0017(7) -0.0031(7) 0.0007(7)
C1 0.0208(11) 0.0159(11) 0.0213(11) 0.0005(9) 0.0009(9) -0.0008(9)
C2 0.0183(11) 0.0162(11) 0.0202(11) -0.0005(9) -0.0019(9) -0.0013(9)
C3 0.0254(12) 0.0236(12) 0.0210(11) -0.0030(9) -0.0068(9) 0.0023(10)
C4 0.0243(12) 0.0264(12) 0.0185(11) -0.0013(9) -0.0086(9) 0.0043(10)
C5 0.0170(11) 0.0171(11) 0.0192(11) 0.0004(9) -0.0014(8) 0.0003(9)
C6 0.0235(12) 0.0228(12) 0.0205(11) 0.0024(9) -0.0059(9) 0.0040(10)
C7 0.0241(12) 0.0231(12) 0.0278(13) 0.0041(10) -0.0044(10) 0.0077(10)
C8 0.0259(13) 0.0241(12) 0.0252(12) -0.0011(10) 0.0003(10) 0.0081(10)
C9 0.0240(12) 0.0249(12) 0.0189(11) -0.0010(9) -0.0012(9) 0.0045(10)

loop_
_atom_type_symbol
_atom_type_description
_atom_type_scat_dispersion_real
_atom_type_scat_dispersion_imag
_atom_type_scat_source
C C 0.0181 0.0091 'International Tables Vol C Tables 4.2.6.8 and 6.1.1.4'
H H 0.0000 0.0000 'International Tables Vol C Tables 4.2.6.8 and 6.1.1.4'
Cl Cl 0.3639 0.7018 'International Tables Vol C Tables 4.2.6.8 and 6.1.1.4'
Cu Cu -1.9646 0.5888 'International Tables Vol C Tables 4.2.6.8 and 6.1.1.4'
N N 0.0311 0.0180 'International Tables Vol C Tables 4.2.6.8 and 6.1.1.4'
O O 0.0492 0.0322 'International Tables Vol C Tables 4.2.6.8 and 6.1.1.4'

loop_
_geom_angle_atom_site_label_1
_geom_angle_atom_site_label_2
_geom_angle_atom_site_label_3
_geom_angle
O3 Cu1 N3 173.40(7)
O3 Cu1 N1 95.23(7)
N3 Cu1 N1 79.58(7)
O3 Cu1 Cl1 88.38(5)
N3 Cu1 Cl1 93.88(6)
N1 Cu1 Cl1 147.75(5)
O3 Cu1 Cl2 95.11(5)
N3 Cu1 Cl2 89.75(6)
N1 Cu1 Cl2 99.11(5)
Cl1 Cu1 Cl2 112.50(2)
C1 O2 H2A 109.5
Cu1 O3 H3C 111.2
Cu1 O3 H3B 110.9
H3C O3 H3B 107.7
H4C O4 H4B 109.5
C2 N1 N2 103.99(17)
C2 N1 Cu1 146.32(15)
N2 N1 Cu1 109.68(14)
N1 N2 C4 112.23(19)
N1 N2 C5 118.98(18)
C4 N2 C5 128.79(19)
C5 N3 C9 117.97(19)
C5 N3 Cu1 117.61(15)
C9 N3 Cu1 124.18(15)
O1 C1 O2 123.8(2)
O1 C1 C2 125.1(2)
O2 C1 C2 111.09(19)
N1 C2 C3 111.4(2)
N1 C2 C1 123.01(19)
C3 C2 C1 125.6(2)
C4 C3 C2 105.5(2)
C4 C3 H3A 127.3
C2 C3 H3A 127.3
C3 C4 N2 107.0(2)
C3 C4 H4A 126.5
N2 C4 H4A 126.5
N3 C5 C6 123.9(2)
N3 C5 N2 114.02(19)
C6 C5 N2 122.1(2)
C7 C6 C5 117.4(2)
C7 C6 H6A 121.3
C5 C6 H6A 121.3
C6 C7 C8 119.7(2)
C6 C7 H7A 120.1
C8 C7 H7A 120.1
C9 C8 C7 118.9(2)
C9 C8 H8A 120.6
C7 C8 H8A 120.6
N3 C9 C8 122.1(2)
N3 C9 H9A 119.0
C8 C9 H9A 119.0

loop_
_geom_bond_atom_site_label_1
_geom_bond_atom_site_label_2
_geom_bond_distance
Cu1 O3 1.9558(15)
Cu1 N3 1.9778(19)
Cu1 N1 2.1085(19)
Cu1 Cl1 2.2738(6)
Cu1 Cl2 2.4714(6)
O1 C1 1.219(3)
O2 C1 1.309(3)
O2 H2A 0.8400
O3 H3C 0.8753
O3 H3B 0.8748
O4 H4C 0.8500
O4 H4B 0.8500
N1 C2 1.347(3)
N1 N2 1.359(3)
N2 C4 1.361(3)
N2 C5 1.413(3)
N3 C5 1.336(3)
N3 C9 1.346(3)
C1 C2 1.487(3)
C2 C3 1.404(3)
C3 C4 1.360(3)
C3 H3A 0.9500
C4 H4A 0.9500
C5 C6 1.382(3)
C6 C7 1.380(3)
C6 H6A 0.9500
C7 C8 1.388(3)
C7 H7A 0.9500
C8 C9 1.379(3)
C8 H8A 0.9500
C9 H9A 0.9500

loop_
_geom_torsion_atom_site_label_1
_geom_torsion_atom_site_label_2
_geom_torsion_atom_site_label_3
_geom_torsion_atom_site_label_4
_geom_torsion
O3 Cu1 N1 C2 2.7(3)
N3 Cu1 N1 C2 178.6(3)
Cl1 Cu1 N1 C2 97.9(3)
Cl2 Cu1 N1 C2 -93.4(3)
O3 Cu1 N1 N2 -176.25(14)
N3 Cu1 N1 N2 -0.35(14)
Cl1 Cu1 N1 N2 -80.98(17)
Cl2 Cu1 N1 N2 87.71(14)
C2 N1 N2 C4 -0.7(2)
Cu1 N1 N2 C4 178.72(16)
C2 N1 N2 C5 178.97(19)
Cu1 N1 N2 C5 -1.6(2)
O3 Cu1 N3 C5 40.7(7)
N1 Cu1 N3 C5 2.41(16)
Cl1 Cu1 N3 C5 150.56(16)
Cl2 Cu1 N3 C5 -96.90(16)
O3 Cu1 N3 C9 -145.0(6)
N1 Cu1 N3 C9 176.8(2)
Cl1 Cu1 N3 C9 -35.09(19)
Cl2 Cu1 N3 C9 77.45(18)
N2 N1 C2 C3 0.6(2)
Cu1 N1 C2 C3 -178.4(2)
N2 N1 C2 C1 179.1(2)
Cu1 N1 C2 C1 0.1(4)
O1 C1 C2 N1 3.2(4)
O2 C1 C2 N1 -176.1(2)
O1 C1 C2 C3 -178.6(2)
O2 C1 C2 C3 2.2(3)
N1 C2 C3 C4 -0.3(3)
C1 C2 C3 C4 -178.7(2)
C2 C3 C4 N2 -0.1(3)
N1 N2 C4 C3 0.5(3)
C5 N2 C4 C3 -179.1(2)
C9 N3 C5 C6 0.2(3)
Cu1 N3 C5 C6 174.91(18)
C9 N3 C5 N2 -178.6(2)
Cu1 N3 C5 N2 -3.9(3)
N1 N2 C5 N3 3.7(3)
C4 N2 C5 N3 -176.8(2)
N1 N2 C5 C6 -175.2(2)
C4 N2 C5 C6 4.4(4)
N3 C5 C6 C7 0.4(4)
N2 C5 C6 C7 179.1(2)
C5 C6 C7 C8 -0.8(4)
C6 C7 C8 C9 0.6(4)
C5 N3 C9 C8 -0.4(3)
Cu1 N3 C9 C8 -174.76(18)
C7 C8 C9 N3 0.1(4)
